data_8102401
loop_
_publ_author_name
'Torsten Beweries'
'Vladimir V. Burlakov'
'Uwe Rosenthal'
'Anke Spannenberg'

_publ_section_title
;
 Crystal structure of
 rac-[1,2-ethylene-bis(\h5-4,5,6,7-tetrahydroindenyl)]-1-hafna-4,5-bis(trimethyl-
 silyl)furan-3-one-tris(pentafluorophenyl)borane,
 (C20H24)Hf(Me3SiC2SiMe3CO2)B(C6F5)3
;
_journal_issue 1
_journal_name_full 'Zeitschrift f\"ur Kristallographie - New Crystal Structures'
_journal_page_first 95
_journal_volume 224
_journal_year 2009
_chemical_formula_sum 'C47 H42 B F15 Hf O2 Si2'
_chemical_formula_weight 1169.29
_chemical_name_systematic
; 
rac-[1,2-ethylene-bis(\h^5^-4,5,6,7-tetrahydroindenyl)]
-1-hafna-4,5-bis(trimethylsilyl)furan-3-one -tris(pentafluorophenyl)borane-
Adduct, C~47~H~42~BF~15~HfO~2~Si~2~
;
_space_group_IT_number 14
_symmetry_cell_setting monoclinic
_symmetry_space_group_name_Hall '-P 2yn'
_symmetry_space_group_name_H-M 'P 1 21/n 1'
_atom_sites_solution_hydrogens geom
_atom_sites_solution_primary direct
_atom_sites_solution_secondary difmap
_audit_creation_method SHELXL-97
_cell_angle_alpha 90.00
_cell_angle_beta 96.313(2)
_cell_angle_gamma 90.00
_cell_formula_units_Z 4
_cell_length_a 15.7496(4)
_cell_length_b 20.4074(5)
_cell_length_c 16.3115(5)
_cell_measurement_reflns_used 6813
_cell_measurement_temperature 200(2)
_cell_measurement_theta_max 26.17
_cell_measurement_theta_min 1.88
_cell_volume 5210.9(2)
_computing_data_collection STOE-X-AREA
_computing_molecular_graphics XP
_computing_structure_refinement 'SHELXL-97 (Sheldrick, 1997)'
_computing_structure_solution 'SIR 2004 (J. Appl. Cryst. 2005, 38, 381)'
_diffrn_ambient_temperature 200(2)
_diffrn_measured_fraction_theta_full 0.998
_diffrn_measured_fraction_theta_max 0.998
_diffrn_measurement_device_type 'STOE-IPDS II'
_diffrn_radiation_monochromator graphite
_diffrn_radiation_source 'fine-focus sealed tube'
_diffrn_radiation_type MoK\a
_diffrn_radiation_wavelength 0.71073
_diffrn_reflns_av_R_equivalents 0.0560
_diffrn_reflns_av_sigmaI/netI 0.0670
_diffrn_reflns_limit_h_max 19
_diffrn_reflns_limit_h_min -19
_diffrn_reflns_limit_k_max 25
_diffrn_reflns_limit_k_min -25
_diffrn_reflns_limit_l_max 20
_diffrn_reflns_limit_l_min -19
_diffrn_reflns_number 66709
_diffrn_reflns_theta_full 26.00
_diffrn_reflns_theta_max 26.00
_diffrn_reflns_theta_min 1.91
_exptl_absorpt_coefficient_mu 2.136
_exptl_absorpt_correction_T_max 0.7350
_exptl_absorpt_correction_T_min 0.5437
_exptl_absorpt_correction_type numerical
_exptl_crystal_colour yellow
_exptl_crystal_density_diffrn 1.490
_exptl_crystal_density_method 'not measured'
_exptl_crystal_description prism
_exptl_crystal_F_000 2320
_exptl_crystal_size_max 0.30
_exptl_crystal_size_mid 0.30
_exptl_crystal_size_min 0.15
_refine_diff_density_max 0.927
_refine_diff_density_min -0.630
_refine_diff_density_rms 0.064
_refine_ls_extinction_method none
_refine_ls_goodness_of_fit_ref 0.776
_refine_ls_hydrogen_treatment constr
_refine_ls_matrix_type full
_refine_ls_number_parameters 611
_refine_ls_number_reflns 10229
_refine_ls_number_restraints 18
_refine_ls_restrained_S_all 0.777
_refine_ls_R_factor_all 0.0581
_refine_ls_R_factor_gt 0.0271
_refine_ls_shift/su_max 0.003
_refine_ls_shift/su_mean 0.000
_refine_ls_structure_factor_coef Fsqd
_refine_ls_weighting_details 'calc w=1/[\s^2^(Fo^2^)+(0.0219P)^2^+0.0000P] where P=(Fo^2^+2Fc^2^)/3'
_refine_ls_weighting_scheme calc
_refine_ls_wR_factor_gt 0.0456
_refine_ls_wR_factor_ref 0.0492
_reflns_number_gt 6746
_reflns_number_total 10229
_reflns_threshold_expression >2sigma(I)
_cod_data_source_file 1267-2499.cff
_cod_data_source_block ks811
_cod_original_sg_symbol_H-M P2(1)/n
_cod_database_code 8102401

loop_
_symmetry_equiv_pos_as_xyz
'x, y, z'
'-x+1/2, y+1/2, -z+1/2'
'-x, -y, -z'
'x-1/2, -y-1/2, z-1/2'

loop_
_atom_site_label
_atom_site_type_symbol
_atom_site_fract_x
_atom_site_fract_y
_atom_site_fract_z
_atom_site_U_iso_or_equiv
_atom_site_adp_type
_atom_site_occupancy
_atom_site_symmetry_multiplicity
_atom_site_Wyckoff_symbol
_atom_site_calc_flag
_atom_site_refinement_flags
_atom_site_disorder_assembly
_atom_site_disorder_group
B1 B 0.5045(2) 0.25668(18) 1.0219(2) 0.0299(9) Uani 1 4 e d . . .
C1 C 0.3983(2) 0.11343(16) 0.7878(2) 0.0350(8) Uani 1 4 e d . . .
C2 C 0.3958(2) 0.12718(16) 0.86955(19) 0.0327(8) Uani 1 4 e d . . .
C3 C 0.44491(18) 0.18743(17) 0.89903(17) 0.0293(6) Uani 1 4 e d . . .
C4 C 0.3345(4) 0.0587(2) 0.6144(2) 0.0960(19) Uani 1 4 e d . . .
H4A H 0.3203 0.1037 0.5969 0.144 Uiso 1 4 e calc R . .
H4B H 0.2943 0.0282 0.5841 0.144 Uiso 1 4 e calc R . .
H4C H 0.3928 0.0484 0.6028 0.144 Uiso 1 4 e calc R . .
C5 C 0.2135(3) 0.0710(2) 0.7407(3) 0.0838(16) Uani 1 4 e d . . .
H5A H 0.2027 0.1172 0.7270 0.126 Uiso 1 4 e calc R . .
H5B H 0.2028 0.0631 0.7980 0.126 Uiso 1 4 e calc R . .
H5C H 0.1753 0.0434 0.7038 0.126 Uiso 1 4 e calc R . .
C6 C 0.3550(3) -0.0378(2) 0.7523(3) 0.0782(15) Uani 1 4 e d . . .
H6A H 0.3524 -0.0461 0.8112 0.117 Uiso 1 4 e calc R . .
H6B H 0.4129 -0.0468 0.7385 0.117 Uiso 1 4 e calc R . .
H6C H 0.3143 -0.0665 0.7197 0.117 Uiso 1 4 e calc R . .
C7 C 0.2944(3) 0.00160(19) 0.9311(3) 0.0675(13) Uani 1 4 e d . . .
H7A H 0.2678 -0.0145 0.9788 0.101 Uiso 1 4 e calc R . .
H7B H 0.3402 -0.0284 0.9194 0.101 Uiso 1 4 e calc R . .
H7C H 0.2514 0.0040 0.8830 0.101 Uiso 1 4 e calc R . .
C8 C 0.2492(2) 0.1377(2) 0.9766(2) 0.0552(11) Uani 1 4 e d . . .
H8A H 0.2195 0.1174 1.0198 0.083 Uiso 1 4 e calc R . .
H8B H 0.2094 0.1428 0.9264 0.083 Uiso 1 4 e calc R . .
H8C H 0.2708 0.1809 0.9953 0.083 Uiso 1 4 e calc R . .
C9 C 0.4190(3) 0.06890(19) 1.0462(2) 0.0541(11) Uani 1 4 e d . . .
H9A H 0.3902 0.0475 1.0893 0.081 Uiso 1 4 e calc R . .
H9B H 0.4438 0.1105 1.0672 0.081 Uiso 1 4 e calc R . .
H9C H 0.4644 0.0403 1.0303 0.081 Uiso 1 4 e calc R . .
C10 C 0.4219(2) 0.20615(18) 0.5921(2) 0.0465(10) Uani 1 4 e d . . .
H10A H 0.4142 0.1733 0.5464 0.056 Uiso 1 4 e calc R . .
C11 C 0.3592(2) 0.22240(19) 0.6449(2) 0.0480(10) Uani 1 4 e d . . .
H11A H 0.3011 0.2024 0.6432 0.058 Uiso 1 4 e calc R . .
C12 C 0.3872(2) 0.27865(19) 0.6894(2) 0.0452(9) Uani 1 4 e d . . .
C13 C 0.3405(3) 0.3196(2) 0.7452(2) 0.0575(10) Uani 1 4 e d D . .
H13A H 0.3201 0.2914 0.7884 0.069 Uiso 1 4 e calc R . .
H13B H 0.2899 0.3395 0.7132 0.069 Uiso 1 4 e calc R . .
C14 C 0.3971(3) 0.3737(2) 0.7859(3) 0.0687(13) Uani 1 4 e d D . .
H14A H 0.3606 0.4074 0.8081 0.082 Uiso 1 4 e calc R . .
H14B H 0.4347 0.3551 0.8327 0.082 Uiso 1 4 e calc R . .
C15 C 0.4511(3) 0.4055(2) 0.7266(3) 0.0823(16) Uani 1 4 e d D . .
H15A H 0.4825 0.4430 0.7540 0.099 Uiso 1 4 e calc R . .
H15B H 0.4139 0.4225 0.6784 0.099 Uiso 1 4 e calc R . .
C16 C 0.5147(3) 0.3566(2) 0.6976(2) 0.0624(12) Uani 1 4 e d D . .
H16A H 0.5446 0.3765 0.6535 0.075 Uiso 1 4 e calc R . .
H16B H 0.5579 0.3450 0.7441 0.075 Uiso 1 4 e calc R . .
C17 C 0.4682(3) 0.29631(17) 0.6658(2) 0.0447(10) Uani 1 4 e d . . .
C18 C 0.4886(3) 0.25197(19) 0.6038(2) 0.0454(10) Uani 1 4 e d . . .
C19 C 0.5689(3) 0.2521(2) 0.5613(2) 0.0607(12) Uani 1 4 e d . . .
H19A H 0.5762 0.2958 0.5366 0.073 Uiso 1 4 e calc R . .
H19B H 0.5633 0.2195 0.5161 0.073 Uiso 1 4 e calc R . .
C20 C 0.6480(3) 0.2360(2) 0.6208(3) 0.0684(13) Uani 1 4 e d . . .
H20A H 0.6943 0.2212 0.5889 0.082 Uiso 1 4 e calc R . .
H20B H 0.6677 0.2762 0.6511 0.082 Uiso 1 4 e calc R . .
C21 C 0.6309(2) 0.1842(2) 0.6812(2) 0.0489(9) Uani 1 4 e d . . .
C22 C 0.5999(2) 0.1202(2) 0.6626(2) 0.0442(10) Uani 1 4 e d . B .
C23 C 0.5910(3) 0.0847(2) 0.5807(2) 0.0646(13) Uani 1 4 e d D . .
H23A H 0.6224 0.1084 0.5404 0.078 Uiso 0.50 4 e calc PR A 1
H23B H 0.5301 0.0819 0.5582 0.078 Uiso 0.50 4 e calc PR A 1
H23C H 0.6376 0.0984 0.5484 0.078 Uiso 0.50 4 e calc PR A 2
H23D H 0.5360 0.0969 0.5490 0.078 Uiso 0.50 4 e calc PR A 2
C24A C 0.6279(7) 0.0167(3) 0.5963(7) 0.082(4) Uiso 0.50 4 e d PD B 1
H24A H 0.6245 -0.0084 0.5441 0.098 Uiso 0.50 4 e calc PR B 1
H24B H 0.6886 0.0197 0.6194 0.098 Uiso 0.50 4 e calc PR B 1
C25A C 0.5762(7) -0.0169(5) 0.6569(4) 0.075(4) Uiso 0.50 4 e d PD B 1
H25A H 0.5986 -0.0620 0.6657 0.091 Uiso 0.50 4 e calc PR B 1
H25B H 0.5166 -0.0207 0.6308 0.091 Uiso 0.50 4 e calc PR B 1
C24B C 0.5943(6) 0.0110(2) 0.5929(5) 0.059(3) Uiso 0.50 4 e d PD B 2
H24C H 0.5750 -0.0103 0.5396 0.071 Uiso 0.50 4 e calc PR B 2
H24D H 0.6545 -0.0020 0.6085 0.071 Uiso 0.50 4 e calc PR B 2
C25B C 0.5408(7) -0.0146(5) 0.6575(3) 0.071(3) Uiso 0.50 4 e d PD B 2
H25C H 0.5444 -0.0630 0.6600 0.085 Uiso 0.50 4 e calc PR B 2
H25D H 0.4802 -0.0023 0.6429 0.085 Uiso 0.50 4 e calc PR B 2
C26 C 0.5738(4) 0.0146(2) 0.7411(2) 0.0767(14) Uani 1 4 e d D . .
H26A H 0.5171 0.0071 0.7602 0.092 Uiso 0.50 4 e calc PR B 1
H26B H 0.6174 -0.0062 0.7812 0.092 Uiso 0.50 4 e calc PR B 1
H26C H 0.5314 0.0064 0.7803 0.092 Uiso 0.50 4 e calc PR B 2
H26D H 0.6274 -0.0081 0.7623 0.092 Uiso 0.50 4 e calc PR B 2
C27 C 0.5907(3) 0.0873(2) 0.7375(2) 0.0530(11) Uani 1 4 e d . B .
C28 C 0.6145(3) 0.1299(2) 0.8021(2) 0.0559(11) Uani 1 4 e d . . .
H28A H 0.6220 0.1177 0.8619 0.067 Uiso 1 4 e calc R B .
C29 C 0.6400(2) 0.1888(2) 0.7696(2) 0.0534(10) Uani 1 4 e d . B .
H29A H 0.6705 0.2248 0.8023 0.064 Uiso 1 4 e calc R . .
C30 C 0.4524(2) 0.32611(16) 1.01541(18) 0.0332(8) Uani 1 4 e d . . .
C31 C 0.4893(2) 0.38076(17) 1.0557(2) 0.0390(9) Uani 1 4 e d . . .
C32 C 0.4493(3) 0.44032(18) 1.0597(2) 0.0475(10) Uani 1 4 e d . . .
C33 C 0.3675(3) 0.44796(19) 1.0231(2) 0.0531(10) Uani 1 4 e d . . .
C34 C 0.3271(2) 0.39549(19) 0.9834(2) 0.0460(9) Uani 1 4 e d . . .
C35 C 0.3693(2) 0.33653(16) 0.9805(2) 0.0376(8) Uani 1 4 e d . . .
C36 C 0.5074(2) 0.23567(15) 1.12048(18) 0.0300(7) Uani 1 4 e d . . .
C37 C 0.4334(2) 0.21932(17) 1.15360(19) 0.0346(8) Uani 1 4 e d . . .
C38 C 0.4279(2) 0.20060(17) 1.2339(2) 0.0411(9) Uani 1 4 e d . . .
C39 C 0.5006(3) 0.20018(18) 1.28772(19) 0.0464(10) Uani 1 4 e d . . .
C40 C 0.5759(2) 0.21931(19) 1.2610(2) 0.0445(9) Uani 1 4 e d . . .
C41 C 0.5787(2) 0.23635(17) 1.1793(2) 0.0365(8) Uani 1 4 e d . . .
C42 C 0.5988(2) 0.25796(16) 0.98899(18) 0.0309(8) Uani 1 4 e d . . .
C43 C 0.6346(2) 0.30880(18) 0.94900(17) 0.0352(8) Uani 1 4 e d . . .
C44 C 0.7174(2) 0.3086(2) 0.92846(19) 0.0415(9) Uani 1 4 e d . . .
C45 C 0.7677(2) 0.2546(2) 0.94488(19) 0.0416(9) Uani 1 4 e d . . .
C46 C 0.7351(2) 0.20139(18) 0.9823(2) 0.0415(9) Uani 1 4 e d . . .
C47 C 0.6526(2) 0.20437(17) 1.0026(2) 0.0384(9) Uani 1 4 e d . . .
F1 F 0.56909(13) 0.37599(10) 1.09445(12) 0.0480(5) Uani 1 4 e d . . .
F2 F 0.49028(16) 0.49102(10) 1.09945(14) 0.0680(7) Uani 1 4 e d . . .
F3 F 0.32742(17) 0.50552(11) 1.02577(16) 0.0815(8) Uani 1 4 e d . . .
F4 F 0.24664(14) 0.40178(11) 0.94648(14) 0.0659(7) Uani 1 4 e d . . .
F5 F 0.32408(12) 0.28769(10) 0.93982(12) 0.0463(5) Uani 1 4 e d . . .
F6 F 0.35808(12) 0.22115(10) 1.10464(11) 0.0463(5) Uani 1 4 e d . . .
F7 F 0.35284(13) 0.18369(14) 1.25905(11) 0.0647(6) Uani 1 4 e d . . .
F8 F 0.49810(14) 0.18283(14) 1.36724(10) 0.0674(6) Uani 1 4 e d . . .
F9 F 0.64774(14) 0.22085(13) 1.31415(12) 0.0688(7) Uani 1 4 e d . . .
F10 F 0.65612(12) 0.25478(11) 1.15914(11) 0.0510(6) Uani 1 4 e d . . .
F11 F 0.58905(13) 0.36330(10) 0.92682(12) 0.0515(5) Uani 1 4 e d . . .
F12 F 0.74814(15) 0.36058(11) 0.89029(13) 0.0636(6) Uani 1 4 e d . . .
F13 F 0.84724(13) 0.25223(12) 0.92293(12) 0.0617(7) Uani 1 4 e d . . .
F14 F 0.78321(14) 0.14817(12) 0.99866(14) 0.0652(6) Uani 1 4 e d . . .
F15 F 0.62415(13) 0.15068(10) 1.03933(13) 0.0519(5) Uani 1 4 e d . . .
Hf1 Hf 0.487784(10) 0.184301(8) 0.730278(8) 0.03351(4) Uani 1 4 e d . B .
O1 O 0.47883(14) 0.22383(10) 0.84816(12) 0.0316(5) Uani 1 4 e d . . .
O2 O 0.45163(13) 0.20095(9) 0.97605(11) 0.0293(5) Uani 1 4 e d . . .
Si2 Si 0.34009(7) 0.08496(5) 0.95440(6) 0.0410(3) Uani 1 4 e d . . .
Si1 Si 0.32693(9) 0.05050(6) 0.72822(7) 0.0575(3) Uani 1 4 e d . . .

loop_
_atom_site_aniso_label
_atom_site_aniso_U_11
_atom_site_aniso_U_22
_atom_site_aniso_U_33
_atom_site_aniso_U_23
_atom_site_aniso_U_13
_atom_site_aniso_U_12
B1 0.027(2) 0.032(2) 0.0305(19) -0.0016(16) 0.0001(16) -0.0039(17)
C1 0.040(2) 0.031(2) 0.0325(18) -0.0010(15) -0.0039(15) 0.0020(16)
C2 0.032(2) 0.0282(19) 0.0362(19) 0.0022(15) -0.0030(15) 0.0008(16)
C3 0.0276(16) 0.0287(16) 0.0311(15) 0.0009(17) 0.0011(12) 0.0063(18)
C4 0.155(5) 0.084(4) 0.046(3) -0.017(2) -0.004(3) -0.063(4)
C5 0.066(3) 0.078(4) 0.098(4) 0.021(3) -0.035(3) -0.027(3)
C6 0.115(4) 0.045(3) 0.077(3) -0.018(2) 0.025(3) -0.022(3)
C7 0.093(4) 0.043(3) 0.068(3) 0.007(2) 0.017(3) -0.023(2)
C8 0.043(2) 0.055(3) 0.069(3) -0.006(2) 0.011(2) -0.010(2)
C9 0.072(3) 0.045(2) 0.045(2) 0.0118(18) 0.006(2) 0.002(2)
C10 0.050(2) 0.058(3) 0.0280(17) 0.0043(16) -0.0104(17) -0.0038(19)
C11 0.044(2) 0.056(3) 0.041(2) 0.0104(18) -0.0114(18) -0.002(2)
C12 0.045(2) 0.050(2) 0.039(2) 0.0163(18) -0.0007(17) 0.0086(19)
C13 0.060(3) 0.061(3) 0.051(2) 0.010(2) 0.0037(18) 0.015(3)
C14 0.095(4) 0.050(3) 0.064(3) 0.006(2) 0.020(3) 0.020(3)
C15 0.131(5) 0.047(3) 0.070(3) 0.001(2) 0.017(3) -0.005(3)
C16 0.086(3) 0.051(3) 0.051(2) 0.004(2) 0.015(2) -0.020(2)
C17 0.059(3) 0.042(2) 0.0315(18) 0.0082(15) -0.0015(17) -0.0009(18)
C18 0.053(3) 0.054(3) 0.0281(18) 0.0112(17) 0.0030(17) -0.003(2)
C19 0.065(3) 0.080(3) 0.039(2) 0.006(2) 0.013(2) -0.014(3)
C20 0.057(3) 0.087(4) 0.065(3) -0.005(3) 0.023(2) -0.016(3)
C21 0.0322(19) 0.070(3) 0.0446(19) -0.001(2) 0.0052(15) -0.001(2)
C22 0.044(2) 0.054(3) 0.034(2) -0.0066(18) 0.0046(17) -0.001(2)
C23 0.071(3) 0.088(4) 0.037(2) -0.017(2) 0.015(2) -0.005(3)
C26 0.112(4) 0.065(3) 0.056(3) 0.007(2) 0.022(3) 0.019(3)
C27 0.062(3) 0.059(3) 0.039(2) -0.0025(19) 0.0105(19) 0.023(2)
C28 0.050(3) 0.079(3) 0.037(2) -0.005(2) -0.0028(18) 0.027(2)
C29 0.031(2) 0.078(3) 0.049(2) -0.025(2) -0.0062(16) 0.006(2)
C30 0.0350(18) 0.035(2) 0.0296(15) -0.0004(15) 0.0049(13) -0.0001(16)
C31 0.040(2) 0.039(2) 0.0381(19) -0.0041(16) 0.0046(16) -0.0007(18)
C32 0.057(3) 0.031(2) 0.055(2) -0.0077(18) 0.011(2) -0.0073(19)
C33 0.060(3) 0.035(2) 0.066(3) 0.0027(19) 0.015(2) 0.013(2)
C34 0.039(2) 0.043(2) 0.056(2) 0.0068(19) 0.0045(18) 0.0095(19)
C35 0.037(2) 0.036(2) 0.0398(19) -0.0004(15) 0.0046(16) -0.0022(16)
C36 0.0302(19) 0.0289(18) 0.0309(17) -0.0047(14) 0.0038(14) 0.0007(15)
C37 0.032(2) 0.040(2) 0.0307(17) -0.0083(15) 0.0013(15) 0.0003(16)
C38 0.043(2) 0.046(3) 0.0354(18) -0.0025(16) 0.0111(17) -0.0072(17)
C39 0.064(3) 0.049(3) 0.0270(19) -0.0014(15) 0.0100(18) 0.002(2)
C40 0.046(2) 0.056(2) 0.0290(18) -0.0060(17) -0.0069(17) 0.008(2)
C41 0.030(2) 0.042(2) 0.0375(18) -0.0034(16) 0.0027(15) -0.0024(16)
C42 0.0311(19) 0.0341(19) 0.0271(16) -0.0055(14) 0.0013(14) -0.0044(16)
C43 0.0370(19) 0.039(2) 0.0299(15) -0.0049(17) 0.0034(13) -0.0023(18)
C44 0.040(2) 0.051(2) 0.0347(17) -0.0063(18) 0.0089(15) -0.018(2)
C45 0.026(2) 0.073(3) 0.0266(17) -0.0136(18) 0.0063(15) -0.011(2)
C46 0.031(2) 0.054(3) 0.0396(19) -0.0097(17) 0.0032(16) 0.0079(18)
C47 0.037(2) 0.044(2) 0.0352(18) -0.0022(15) 0.0086(16) -0.0062(17)
F1 0.0452(13) 0.0464(13) 0.0503(12) -0.0097(10) -0.0042(10) -0.0060(10)
F2 0.0862(18) 0.0363(13) 0.0817(16) -0.0154(12) 0.0102(14) -0.0095(12)
F3 0.090(2) 0.0405(14) 0.114(2) -0.0046(13) 0.0105(16) 0.0250(14)
F4 0.0461(14) 0.0639(16) 0.0856(17) 0.0082(13) -0.0019(12) 0.0207(12)
F5 0.0346(12) 0.0452(12) 0.0565(13) -0.0032(10) -0.0064(10) 0.0002(10)
F6 0.0304(11) 0.0702(14) 0.0383(11) -0.0045(10) 0.0038(9) -0.0060(10)
F7 0.0580(14) 0.0958(17) 0.0437(11) -0.0009(13) 0.0213(10) -0.0219(16)
F8 0.0808(16) 0.0945(17) 0.0279(10) 0.0080(13) 0.0099(10) -0.0010(17)
F9 0.0528(15) 0.113(2) 0.0368(12) 0.0001(12) -0.0126(11) 0.0051(14)
F10 0.0313(12) 0.0801(16) 0.0405(11) -0.0022(11) -0.0013(9) -0.0062(11)
F11 0.0555(14) 0.0447(13) 0.0561(13) 0.0124(10) 0.0140(11) -0.0020(11)
F12 0.0611(16) 0.0677(16) 0.0658(14) 0.0008(12) 0.0246(12) -0.0248(13)
F13 0.0336(13) 0.106(2) 0.0470(12) -0.0192(12) 0.0119(10) -0.0128(12)
F14 0.0452(14) 0.0782(17) 0.0739(16) -0.0003(13) 0.0147(12) 0.0223(13)
F15 0.0485(14) 0.0412(12) 0.0687(14) 0.0111(11) 0.0189(11) 0.0100(10)
Hf1 0.03470(7) 0.04099(8) 0.02361(6) -0.00001(9) -0.00235(4) 0.00018(10)
O1 0.0357(14) 0.0322(13) 0.0262(11) 0.0037(10) 0.0008(10) -0.0046(11)
O2 0.0308(12) 0.0304(14) 0.0263(10) -0.0023(9) 0.0019(9) -0.0023(9)
Si2 0.0485(7) 0.0340(6) 0.0409(5) 0.0024(4) 0.0073(5) -0.0063(5)
Si1 0.0773(9) 0.0499(7) 0.0420(6) -0.0054(5) -0.0077(6) -0.0257(7)

loop_
_atom_type_symbol
_atom_type_description
_atom_type_scat_dispersion_real
_atom_type_scat_dispersion_imag
_atom_type_scat_source
C C 0.0033 0.0016 'International Tables Vol C Tables 4.2.6.8 and 6.1.1.4'
H H 0.0000 0.0000 'International Tables Vol C Tables 4.2.6.8 and 6.1.1.4'
B B 0.0013 0.0007 'International Tables Vol C Tables 4.2.6.8 and 6.1.1.4'
F F 0.0171 0.0103 'International Tables Vol C Tables 4.2.6.8 and 6.1.1.4'
Si Si 0.0817 0.0704 'International Tables Vol C Tables 4.2.6.8 and 6.1.1.4'
Hf Hf -0.5830 6.1852 'International Tables Vol C Tables 4.2.6.8 and 6.1.1.4'
O O 0.0106 0.0060 'International Tables Vol C Tables 4.2.6.8 and 6.1.1.4'

loop_
_geom_angle_atom_site_label_1
_geom_angle_atom_site_label_2
_geom_angle_atom_site_label_3
_geom_angle
_geom_angle_site_symmetry_1
_geom_angle_site_symmetry_3
_geom_angle_publ_flag
O2 B1 C42 108.2(3) . . ?
O2 B1 C30 111.4(3) . . ?
C42 B1 C30 115.6(3) . . ?
O2 B1 C36 103.5(2) . . ?
C42 B1 C36 113.2(3) . . ?
C30 B1 C36 104.3(2) . . ?
C2 C1 Si1 123.9(3) . . ?
C2 C1 Hf1 110.8(2) . . ?
Si1 C1 Hf1 124.94(16) . . ?
C1 C2 C3 114.3(3) . . ?
C1 C2 Si2 132.4(3) . . ?
C3 C2 Si2 113.3(2) . . ?
O1 C3 O2 121.2(3) . . ?
O1 C3 C2 120.4(3) . . ?
O2 C3 C2 118.3(3) . . ?
C18 C10 C11 108.7(3) . . ?
C18 C10 Hf1 75.96(19) . . ?
C11 C10 Hf1 74.49(19) . . ?
C12 C11 C10 107.8(3) . . ?
C12 C11 Hf1 76.9(2) . . ?
C10 C11 Hf1 71.66(19) . . ?
C11 C12 C17 108.0(3) . . ?
C11 C12 C13 128.8(4) . . ?
C17 C12 C13 122.9(4) . . ?
C11 C12 Hf1 70.5(2) . . ?
C17 C12 Hf1 73.1(2) . . ?
C13 C12 Hf1 127.0(2) . . ?
C12 C13 C14 111.6(3) . . ?
C15 C14 C13 112.2(4) . . ?
C14 C15 C16 110.7(4) . . ?
C17 C16 C15 109.5(4) . . ?
C12 C17 C18 108.2(3) . . ?
C12 C17 C16 122.3(4) . . ?
C18 C17 C16 129.2(4) . . ?
C12 C17 Hf1 74.3(2) . . ?
C18 C17 Hf1 72.09(19) . . ?
C16 C17 Hf1 124.6(2) . . ?
C10 C18 C17 107.3(3) . . ?
C10 C18 C19 126.3(4) . . ?
C17 C18 C19 126.4(4) . . ?
C10 C18 Hf1 70.79(19) . . ?
C17 C18 Hf1 74.97(18) . . ?
C19 C18 Hf1 117.6(3) . . ?
C18 C19 C20 112.0(3) . . ?
C21 C20 C19 112.3(3) . . ?
C22 C21 C29 105.7(4) . . ?
C22 C21 C20 126.6(3) . . ?
C29 C21 C20 127.7(4) . . ?
C22 C21 Hf1 76.4(2) . . ?
C29 C21 Hf1 70.68(19) . . ?
C20 C21 Hf1 116.7(3) . . ?
C21 C22 C27 108.6(3) . . ?
C21 C22 C23 128.9(3) . . ?
C27 C22 C23 121.8(4) . . ?
C21 C22 Hf1 70.9(2) . . ?
C27 C22 Hf1 74.2(2) . . ?
C23 C22 Hf1 128.9(3) . . ?
C22 C23 C24A 107.0(5) . . ?
C22 C23 C24B 111.1(5) . . ?
C25A C24A C23 107.5(7) . . ?
C24A C25A C26 117.8(8) . . ?
C25B C24B C23 114.9(7) . . ?
C24B C25B C26 109.0(7) . . ?
C27 C26 C25A 111.1(5) . . ?
C27 C26 C25B 113.2(5) . . ?
C28 C27 C22 108.3(4) . . ?
C28 C27 C26 128.5(4) . . ?
C22 C27 C26 122.3(3) . . ?
C28 C27 Hf1 70.5(2) . . ?
C22 C27 Hf1 73.5(2) . . ?
C26 C27 Hf1 130.5(3) . . ?
C27 C28 C29 108.5(4) . . ?
C27 C28 Hf1 77.5(2) . . ?
C29 C28 Hf1 71.5(2) . . ?
C28 C29 C21 109.0(4) . . ?
C28 C29 Hf1 75.4(2) . . ?
C21 C29 Hf1 75.20(19) . . ?
C35 C30 C31 113.5(3) . . ?
C35 C30 B1 127.2(3) . . ?
C31 C30 B1 119.0(3) . . ?
F1 C31 C32 116.8(3) . . ?
F1 C31 C30 119.0(3) . . ?
C32 C31 C30 124.3(3) . . ?
F2 C32 C33 120.0(3) . . ?
F2 C32 C31 120.3(4) . . ?
C33 C32 C31 119.6(3) . . ?
F3 C33 C32 120.8(4) . . ?
F3 C33 C34 120.3(4) . . ?
C32 C33 C34 118.9(3) . . ?
F4 C34 C33 120.1(3) . . ?
F4 C34 C35 120.1(3) . . ?
C33 C34 C35 119.8(4) . . ?
F5 C35 C34 115.4(3) . . ?
F5 C35 C30 120.7(3) . . ?
C34 C35 C30 123.9(3) . . ?
C37 C36 C41 112.6(3) . . ?
C37 C36 B1 120.6(3) . . ?
C41 C36 B1 126.7(3) . . ?
F6 C37 C38 115.2(3) . . ?
F6 C37 C36 119.0(3) . . ?
C38 C37 C36 125.8(3) . . ?
F7 C38 C39 120.5(3) . . ?
F7 C38 C37 120.9(3) . . ?
C39 C38 C37 118.6(3) . . ?
F8 C39 C40 120.1(4) . . ?
F8 C39 C38 120.6(3) . . ?
C40 C39 C38 119.3(3) . . ?
F9 C40 C39 119.9(3) . . ?
F9 C40 C41 120.0(3) . . ?
C39 C40 C41 120.1(3) . . ?
F10 C41 C40 115.5(3) . . ?
F10 C41 C36 121.0(3) . . ?
C40 C41 C36 123.5(3) . . ?
C43 C42 C47 113.3(3) . . ?
C43 C42 B1 126.9(3) . . ?
C47 C42 B1 119.7(3) . . ?
F11 C43 C42 120.9(3) . . ?
F11 C43 C44 115.2(3) . . ?
C42 C43 C44 123.9(4) . . ?
F12 C44 C45 119.7(3) . . ?
F12 C44 C43 120.4(4) . . ?
C45 C44 C43 119.8(4) . . ?
F13 C45 C44 121.0(4) . . ?
F13 C45 C46 119.8(4) . . ?
C44 C45 C46 119.2(3) . . ?
F14 C46 C45 120.1(3) . . ?
F14 C46 C47 121.2(3) . . ?
C45 C46 C47 118.8(3) . . ?
F15 C47 C46 116.0(3) . . ?
F15 C47 C42 119.1(3) . . ?
C46 C47 C42 124.9(3) . . ?
O1 Hf1 C1 76.22(10) . . ?
O1 Hf1 C29 84.68(10) . . ?
C1 Hf1 C29 123.56(14) . . ?
O1 Hf1 C10 135.76(11) . . ?
C1 Hf1 C10 106.13(12) . . ?
C29 Hf1 C10 123.55(13) . . ?
O1 Hf1 C11 105.25(11) . . ?
C1 Hf1 C11 85.76(13) . . ?
C29 Hf1 C11 150.67(15) . . ?
C10 Hf1 C11 33.86(12) . . ?
O1 Hf1 C28 82.55(11) . . ?
C1 Hf1 C28 91.33(14) . . ?
C29 Hf1 C28 33.10(14) . . ?
C10 Hf1 C28 140.24(13) . . ?
C11 Hf1 C28 170.71(13) . . ?
O1 Hf1 C21 116.81(10) . . ?
C1 Hf1 C21 139.04(14) . . ?
C29 Hf1 C21 34.12(11) . . ?
C10 Hf1 C21 90.68(12) . . ?
C11 Hf1 C21 122.77(12) . . ?
C28 Hf1 C21 55.54(13) . . ?
O1 Hf1 C18 123.57(11) . . ?
C1 Hf1 C18 138.64(12) . . ?
C29 Hf1 C18 95.97(14) . . ?
C10 Hf1 C18 33.25(11) . . ?
C11 Hf1 C18 55.37(13) . . ?
C28 Hf1 C18 124.59(14) . . ?
C21 Hf1 C18 69.15(13) . . ?
O1 Hf1 C17 90.94(10) . . ?
C1 Hf1 C17 133.69(13) . . ?
C29 Hf1 C17 98.56(15) . . ?
C10 Hf1 C17 54.78(12) . . ?
C11 Hf1 C17 54.59(13) . . ?
C28 Hf1 C17 131.48(15) . . ?
C21 Hf1 C17 86.56(14) . . ?
C18 Hf1 C17 32.94(11) . . ?
O1 Hf1 C12 81.18(10) . . ?
C1 Hf1 C12 101.10(12) . . ?
C29 Hf1 C12 127.92(15) . . ?
C10 Hf1 C12 54.74(12) . . ?
C11 Hf1 C12 32.59(12) . . ?
C28 Hf1 C12 156.50(14) . . ?
C21 Hf1 C12 118.75(13) . . ?
C18 Hf1 C12 54.50(12) . . ?
C17 Hf1 C12 32.60(12) . . ?
O1 Hf1 C22 135.46(10) . . ?
C1 Hf1 C22 109.92(12) . . ?
C29 Hf1 C22 54.42(12) . . ?
C10 Hf1 C22 86.43(13) . . ?
C11 Hf1 C22 119.04(12) . . ?
C28 Hf1 C22 53.87(12) . . ?
C21 Hf1 C22 32.70(13) . . ?
C18 Hf1 C22 81.86(13) . . ?
C17 Hf1 C22 110.10(13) . . ?
C12 Hf1 C22 136.00(12) . . ?
O1 Hf1 C27 111.16(10) . . ?
C1 Hf1 C27 84.70(14) . . ?
C29 Hf1 C27 53.85(15) . . ?
C10 Hf1 C27 113.05(12) . . ?
C11 Hf1 C27 138.76(13) . . ?
C28 Hf1 C27 31.99(12) . . ?
C21 Hf1 C27 54.37(15) . . ?
C18 Hf1 C27 114.10(12) . . ?
C17 Hf1 C27 140.37(13) . . ?
C12 Hf1 C27 167.44(11) . . ?
C22 Hf1 C27 32.25(11) . . ?
C3 O1 Hf1 116.53(19) . . ?
C3 O2 B1 127.8(3) . . ?
C8 Si2 C9 113.86(18) . . ?
C8 Si2 C7 106.2(2) . . ?
C9 Si2 C7 102.15(19) . . ?
C8 Si2 C2 107.63(17) . . ?
C9 Si2 C2 109.87(16) . . ?
C7 Si2 C2 117.23(17) . . ?
C5 Si1 C4 104.7(2) . . ?
C5 Si1 C6 113.3(2) . . ?
C4 Si1 C6 104.6(2) . . ?
C5 Si1 C1 108.18(19) . . ?
C4 Si1 C1 110.28(18) . . ?
C6 Si1 C1 115.26(19) . . ?

loop_
_geom_bond_atom_site_label_1
_geom_bond_atom_site_label_2
_geom_bond_distance
_geom_bond_site_symmetry_2
_geom_bond_publ_flag
B1 O2 1.552(4) . ?
B1 C42 1.634(5) . ?
B1 C30 1.635(5) . ?
B1 C36 1.660(5) . ?
C1 C2 1.368(4) . ?
C1 Si1 1.902(3) . ?
C1 Hf1 2.291(4) . ?
C2 C3 1.503(5) . ?
C2 Si2 1.922(3) . ?
C3 O1 1.274(4) . ?
C3 O2 1.279(3) . ?
C4 Si1 1.881(4) . ?
C5 Si1 1.868(5) . ?
C6 Si1 1.887(4) . ?
C7 Si2 1.869(4) . ?
C8 Si2 1.859(4) . ?
C9 Si2 1.867(4) . ?
C10 C18 1.404(5) . ?
C10 C11 1.419(5) . ?
C10 Hf1 2.418(3) . ?
C11 C12 1.402(5) . ?
C11 Hf1 2.454(3) . ?
C12 C17 1.419(5) . ?
C12 C13 1.489(5) . ?
C12 Hf1 2.536(4) . ?
C13 C14 1.525(5) . ?
C14 C15 1.503(6) . ?
C15 C16 1.526(6) . ?
C16 C17 1.495(5) . ?
C17 C18 1.419(5) . ?
C17 Hf1 2.521(3) . ?
C18 C19 1.508(5) . ?
C18 Hf1 2.484(3) . ?
C19 C20 1.527(6) . ?
C20 C21 1.490(6) . ?
C21 C22 1.414(6) . ?
C21 C29 1.436(4) . ?
C21 Hf1 2.474(3) . ?
C22 C27 1.416(5) . ?
C22 C23 1.514(5) . ?
C22 Hf1 2.544(4) . ?
C23 C24A 1.515(4) . ?
C23 C24B 1.517(4) . ?
C24A C25A 1.513(5) . ?
C25A C26 1.519(4) . ?
C24B C25B 1.514(5) . ?
C25B C26 1.526(4) . ?
C26 C27 1.510(6) . ?
C27 C28 1.385(5) . ?
C27 Hf1 2.553(4) . ?
C28 C29 1.391(6) . ?
C28 Hf1 2.464(4) . ?
C29 Hf1 2.415(3) . ?
C30 C35 1.385(4) . ?
C30 C31 1.389(4) . ?
C31 F1 1.347(4) . ?
C31 C32 1.374(5) . ?
C32 F2 1.347(4) . ?
C32 C33 1.368(5) . ?
C33 F3 1.337(4) . ?
C33 C34 1.371(5) . ?
C34 F4 1.348(4) . ?
C34 C35 1.378(5) . ?
C35 F5 1.355(4) . ?
C36 C37 1.378(4) . ?
C36 C41 1.395(4) . ?
C37 F6 1.356(4) . ?
C37 C38 1.376(4) . ?
C38 F7 1.339(4) . ?
C38 C39 1.364(5) . ?
C39 F8 1.349(3) . ?
C39 C40 1.364(5) . ?
C40 F9 1.349(4) . ?
C40 C41 1.382(5) . ?
C41 F10 1.351(4) . ?
C42 C43 1.379(5) . ?
C42 C47 1.386(5) . ?
C43 F11 1.351(4) . ?
C43 C44 1.381(5) . ?
C44 F12 1.347(4) . ?
C44 C45 1.367(5) . ?
C45 F13 1.341(4) . ?
C45 C46 1.372(5) . ?
C46 F14 1.334(4) . ?
C46 C47 1.378(5) . ?
C47 F15 1.348(4) . ?
Hf1 O1 2.104(2) . ?

loop_
_platon_squeeze_void_nr
_platon_squeeze_void_average_x
_platon_squeeze_void_average_y
_platon_squeeze_void_average_z
_platon_squeeze_void_volume
_platon_squeeze_void_count_electrons
1 0.000 0.000 0.000 445.0 39.6
2 0.500 0.500 0.500 445.1 40.0
